data_7222416
loop_
_publ_author_name
'Haas, F.'
'Fuess, H.'
'Adams, A.H.'
'Schimanke, G.'
'Martin, M.'
'Buhrmester, T.'

_publ_section_title
;
 X-ray absorption and X-ray diffraction studies on molybdenum doped
 vanadium pentoxide
;
_journal_name_full 'Physical Chemistry Chemical Physics'
_journal_page_first 4317
_journal_page_last 4324
_journal_volume 5
_journal_year 2003
_chemical_formula_sum 'Mo0.12 O5 V1.88'
_chemical_name_systematic '(V0.94 Mo0.06)2 O5'
_space_group_IT_number 59
_symmetry_space_group_name_Hall '-P 2ab 2a'
_symmetry_space_group_name_H-M 'P m m n :2'
_cell_angle_alpha 90
_cell_angle_beta 90
_cell_angle_gamma 90
_cell_formula_units_Z 2
_cell_length_a 11.5439
_cell_length_b 3.5714
_cell_length_c 4.3362
_cell_volume 178.772
_citation_journal_id_ASTM PPCPFQ
_cod_data_source_file Haas_PPCPFQ_2003_1970.cif
_cod_data_source_block Mo0.12O5V1.88
_cod_original_cell_volume 178.7724
_cod_database_code 7222416

loop_
_symmetry_equiv_pos_as_xyz
x,y,z
-x+1/2,-y+1/2,z
x+1/2,-y,-z
-x,y+1/2,-z
-x,-y,-z
x-1/2,y-1/2,-z
-x-1/2,y,z
x,-y-1/2,z

loop_
_atom_site_label
_atom_site_type_symbol
_atom_site_fract_x
_atom_site_fract_y
_atom_site_fract_z
_atom_site_occupancy
_atom_site_U_iso_or_equiv
O2 O-2 -0.0718 0.25 -0.0012 1 0.0
O3 O-2 0.25 0.25 -0.0127 1 0.0
Mo1 Mo+6 0.1008 0.25 0.8945 0.06 0.0
V1 V+4 0.1008 0.25 0.8945 0.94 0.0
O1 O-2 0.1049 0.25 0.5322 1 0.0
